data_1514638
loop_
_publ_author_name
'Li, Zhanyong'
'Chifotides, Helen T.'
'Dunbar, Kim R.'

_publ_section_title
;
 Unprecedented partial paddlewheel dirhodium methyl isocyanide compounds
 with unusual structural and electronic properties: a comprehensive
 experimental and theoretical study
;
_journal_issue 12
_journal_name_full 'Chemical Science'
_journal_page_first 4470
_journal_paper_doi 10.1039/c3sc51641e
_journal_volume 4
_journal_year 2013
_chemical_formula_sum 'C40 H46 B2 F8 N12 Rh2'
_chemical_formula_weight 1074.33
_chemical_name_systematic
;
?
;
_space_group_IT_number 61
_symmetry_space_group_name_Hall '-P 2ac 2ab'
_symmetry_space_group_name_H-M 'P b c a'
_atom_sites_solution_hydrogens geom
_atom_sites_solution_primary direct
_atom_sites_solution_secondary difmap
_audit_creation_method SHELXL-97
_cell_angle_alpha 90.00
_cell_angle_beta 90.00
_cell_angle_gamma 90.00
_cell_formula_units_Z 8
_cell_length_a 14.135(3)
_cell_length_b 21.331(4)
_cell_length_c 31.170(6)
_cell_measurement_temperature 110(2)
_cell_volume 9398(3)
_computing_structure_refinement 'SHELXL-97 (Sheldrick, 2008)'
_computing_structure_solution 'SHELXS-97 (Sheldrick, 2008)'
_diffrn_ambient_temperature 110(2)
_diffrn_measured_fraction_theta_full 1.000
_diffrn_measured_fraction_theta_max 1.000
_diffrn_radiation_monochromator graphite
_diffrn_radiation_source 'fine-focus sealed tube'
_diffrn_radiation_type MoK\a
_diffrn_radiation_wavelength 0.71073
_diffrn_reflns_av_R_equivalents 0.0703
_diffrn_reflns_av_sigmaI/netI 0.0325
_diffrn_reflns_limit_h_max 15
_diffrn_reflns_limit_h_min -15
_diffrn_reflns_limit_k_max 23
_diffrn_reflns_limit_k_min -23
_diffrn_reflns_limit_l_max 34
_diffrn_reflns_limit_l_min -34
_diffrn_reflns_number 71887
_diffrn_reflns_theta_full 23.02
_diffrn_reflns_theta_max 23.02
_diffrn_reflns_theta_min 1.31
_exptl_absorpt_coefficient_mu 0.777
_exptl_absorpt_correction_T_max 0.9404
_exptl_absorpt_correction_T_min 0.9057
_exptl_absorpt_correction_type multi-scan
_exptl_absorpt_process_details 'SADABS, v 2.03 (Bruker, 2003)'
_exptl_crystal_density_diffrn 1.519
_exptl_crystal_density_method 'not measured'
_exptl_crystal_F_000 4336
_exptl_crystal_size_max 0.13
_exptl_crystal_size_mid 0.10
_exptl_crystal_size_min 0.08
_refine_diff_density_max 0.944
_refine_diff_density_min -1.102
_refine_diff_density_rms 0.173
_refine_ls_extinction_method none
_refine_ls_goodness_of_fit_ref 1.193
_refine_ls_hydrogen_treatment mixed
_refine_ls_matrix_type full
_refine_ls_number_parameters 587
_refine_ls_number_reflns 6557
_refine_ls_number_restraints 6
_refine_ls_restrained_S_all 1.193
_refine_ls_R_factor_all 0.0793
_refine_ls_R_factor_gt 0.0590
_refine_ls_shift/su_max 0.001
_refine_ls_shift/su_mean 0.000
_refine_ls_structure_factor_coef Fsqd
_refine_ls_weighting_details 'calc w=1/[\s^2^(Fo^2^)+(0.0710P)^2^+50.7082P] where P=(Fo^2^+2Fc^2^)/3'
_refine_ls_weighting_scheme calc
_refine_ls_wR_factor_gt 0.1524
_refine_ls_wR_factor_ref 0.1764
_reflns_number_gt 5210
_reflns_number_total 6557
_reflns_threshold_expression >2sigma(I)
_cod_data_source_file c3sc51641e.txt
_cod_data_source_block d:\xray\yong039\work_1\work\1
_cod_original_cell_volume 9399(3)
_cod_original_sg_symbol_H-M Pbca
_cod_database_code 1514638

loop_
_symmetry_equiv_pos_as_xyz
'x, y, z'
'-x+1/2, -y, z+1/2'
'x+1/2, -y+1/2, -z'
'-x, y+1/2, -z+1/2'
'-x, -y, -z'
'x-1/2, y, -z-1/2'
'-x-1/2, y-1/2, z'
'x, -y-1/2, z-1/2'

loop_
_atom_site_label
_atom_site_type_symbol
_atom_site_fract_x
_atom_site_fract_y
_atom_site_fract_z
_atom_site_U_iso_or_equiv
_atom_site_adp_type
_atom_site_occupancy
_atom_site_symmetry_multiplicity
_atom_site_calc_flag
_atom_site_refinement_flags
Rh2 Rh 0.10570(4) 0.13980(3) 0.649695(19) 0.0353(2) Uani 1 1 d .
Rh1 Rh -0.04025(4) 0.07271(3) 0.645974(19) 0.0357(2) Uani 1 1 d .
N4 N 0.0419(4) 0.0126(3) 0.61230(19) 0.0301(14) Uani 1 1 d .
N11 N -0.1745(5) 0.0191(3) 0.6394(2) 0.0387(16) Uani 1 1 d .
N2 N -0.0345(4) 0.1797(3) 0.5853(2) 0.0343(15) Uani 1 1 d .
N12 N 0.2289(5) 0.2030(3) 0.65061(19) 0.0382(15) Uani 1 1 d .
N3 N 0.0345(4) 0.1971(3) 0.6096(2) 0.0336(15) Uani 1 1 d .
N5 N 0.1123(4) 0.0335(3) 0.58932(19) 0.0311(14) Uani 1 1 d .
N1 N -0.0635(4) 0.1220(3) 0.5915(2) 0.0339(15) Uani 1 1 d .
N6 N 0.1454(4) 0.0884(3) 0.59870(19) 0.0293(14) Uani 1 1 d .
C18 C 0.0446(6) -0.0769(3) 0.5621(2) 0.0379(19) Uani 1 1 d .
H18 H 0.0830 -0.0535 0.5429 0.046 Uiso 1 1 calc R
C19 C 0.0166(5) -0.0504(3) 0.6006(2) 0.0314(17) Uani 1 1 d .
C22 C 0.2112(5) 0.1101(3) 0.5674(2) 0.0296(17) Uani 1 1 d .
C21 C -0.0671(6) -0.1459(3) 0.6170(3) 0.043(2) Uani 1 1 d .
H21 H -0.1058 -0.1694 0.6361 0.051 Uiso 1 1 calc R
C8 C 0.0641(5) 0.2611(3) 0.6035(2) 0.0329(18) Uani 1 1 d .
C17 C 0.0169(6) -0.1377(4) 0.5512(3) 0.044(2) Uani 1 1 d .
H17 H 0.0376 -0.1555 0.5249 0.053 Uiso 1 1 calc R
C9 C 0.0278(6) 0.3070(4) 0.6305(3) 0.042(2) Uani 1 1 d .
H9 H -0.0206 0.2970 0.6505 0.051 Uiso 1 1 calc R
C20 C -0.0383(5) -0.0859(3) 0.6286(3) 0.0355(18) Uani 1 1 d .
H20 H -0.0562 -0.0691 0.6556 0.043 Uiso 1 1 calc R
C16 C -0.0403(5) -0.1720(4) 0.5783(3) 0.0389(19) Uani 1 1 d .
C24 C 0.3675(6) 0.1397(4) 0.5469(3) 0.050(2) Uani 1 1 d .
H24 H 0.4320 0.1462 0.5541 0.060 Uiso 1 1 calc R
C5 C -0.1464(5) 0.1065(3) 0.5669(3) 0.0370(19) Uani 1 1 d .
C23 C 0.3062(5) 0.1187(3) 0.5783(3) 0.0357(18) Uani 1 1 d .
H23 H 0.3280 0.1104 0.6065 0.043 Uiso 1 1 calc R
C6 C -0.1454(6) 0.0525(3) 0.5426(2) 0.0347(18) Uani 1 1 d .
H6 H -0.0882 0.0298 0.5390 0.042 Uiso 1 1 calc R
C7 C -0.2279(6) 0.0313(4) 0.5237(3) 0.041(2) Uani 1 1 d .
H7 H -0.2266 -0.0060 0.5070 0.049 Uiso 1 1 calc R
C10 C 0.0629(7) 0.3672(4) 0.6279(3) 0.052(2) Uani 1 1 d .
H10 H 0.0371 0.3986 0.6461 0.062 Uiso 1 1 calc R
N7 N -0.1221(6) 0.1348(3) 0.6770(3) 0.056(2) Uani 1 1 d .
C39 C 0.2828(6) 0.2422(4) 0.6501(2) 0.0386(19) Uani 1 1 d .
N10 N 0.1763(5) 0.0812(3) 0.6880(2) 0.0493(18) Uani 1 1 d .
N8 N -0.0164(6) 0.0263(3) 0.7008(2) 0.054(2) Uani 1 1 d .
N9 N 0.0614(5) 0.1904(3) 0.7008(2) 0.0448(17) Uani 1 1 d .
C2 C -0.3103(6) 0.0627(4) 0.5284(3) 0.050(2) Uani 1 1 d .
C37 C -0.2452(7) -0.0044(4) 0.6340(3) 0.045(2) Uani 1 1 d .
C13 C 0.1319(5) 0.2764(3) 0.5737(2) 0.0359(18) Uani 1 1 d .
H13 H 0.1554 0.2453 0.5547 0.043 Uiso 1 1 calc R
C25 C 0.3385(6) 0.1515(3) 0.5055(3) 0.044(2) Uani 1 1 d .
C26 C 0.2437(6) 0.1421(3) 0.4953(3) 0.043(2) Uani 1 1 d .
H26 H 0.2218 0.1501 0.4670 0.051 Uiso 1 1 calc R
C33 C 0.0392(7) 0.2220(4) 0.7283(3) 0.053(2) Uani 1 1 d .
C40 C 0.3527(7) 0.2917(5) 0.6481(3) 0.061(3) Uani 1 1 d .
H40A H 0.4162 0.2734 0.6499 0.092 Uiso 1 1 calc R
H40B H 0.3432 0.3207 0.6721 0.092 Uiso 1 1 calc R
H40C H 0.3461 0.3145 0.6210 0.092 Uiso 1 1 calc R
C11 C 0.1345(6) 0.3831(4) 0.5997(3) 0.048(2) Uani 1 1 d .
C12 C 0.1660(6) 0.3373(4) 0.5715(3) 0.045(2) Uani 1 1 d .
H12 H 0.2117 0.3478 0.5504 0.054 Uiso 1 1 calc R
C29 C -0.1760(8) 0.1629(5) 0.6940(4) 0.085(4) Uani 1 1 d .
C27 C 0.1811(6) 0.1209(3) 0.5264(2) 0.0358(18) Uani 1 1 d .
H27 H 0.1167 0.1139 0.5191 0.043 Uiso 1 1 calc R
C1 C -0.4013(6) 0.0371(4) 0.5105(4) 0.063(3) Uani 1 1 d .
H1A H -0.3910 -0.0058 0.5002 0.095 Uiso 1 1 calc R
H1B H -0.4223 0.0635 0.4866 0.095 Uiso 1 1 calc R
H1C H -0.4498 0.0369 0.5329 0.095 Uiso 1 1 calc R
C28 C 0.4068(8) 0.1755(5) 0.4718(3) 0.070(3) Uani 1 1 d .
H28A H 0.4716 0.1650 0.4802 0.105 Uiso 1 1 calc R
H28B H 0.4005 0.2211 0.4693 0.105 Uiso 1 1 calc R
H28C H 0.3923 0.1559 0.4442 0.105 Uiso 1 1 calc R
C4 C -0.2278(6) 0.1399(4) 0.5705(4) 0.067(3) Uani 1 1 d .
H4 H -0.2285 0.1781 0.5860 0.080 Uiso 1 1 calc R
C3 C -0.3091(7) 0.1182(4) 0.5515(4) 0.079(4) Uani 1 1 d .
H3 H -0.3659 0.1417 0.5544 0.094 Uiso 1 1 calc R
C38 C -0.3341(7) -0.0361(5) 0.6262(4) 0.074(3) Uani 1 1 d .
H38A H -0.3391 -0.0468 0.5958 0.110 Uiso 1 1 calc R
H38B H -0.3866 -0.0085 0.6343 0.110 Uiso 1 1 calc R
H38C H -0.3369 -0.0745 0.6434 0.110 Uiso 1 1 calc R
C14 C 0.1773(8) 0.4483(4) 0.5996(4) 0.073(3) Uani 1 1 d .
H14A H 0.2187 0.4531 0.6246 0.109 Uiso 1 1 calc R
H14B H 0.1267 0.4796 0.6008 0.109 Uiso 1 1 calc R
H14C H 0.2143 0.4542 0.5733 0.109 Uiso 1 1 calc R
C31 C -0.0057(9) -0.0009(5) 0.7313(3) 0.071(3) Uani 1 1 d .
F1 F 0.0827(6) 0.0962(4) 0.8056(3) 0.125(3) Uani 1 1 d .
C15 C -0.0718(7) -0.2375(4) 0.5661(3) 0.056(2) Uani 1 1 d .
H15A H -0.1399 -0.2418 0.5713 0.084 Uiso 1 1 calc R
H15B H -0.0375 -0.2683 0.5836 0.084 Uiso 1 1 calc R
H15C H -0.0584 -0.2449 0.5357 0.084 Uiso 1 1 calc R
F4 F -0.0634(8) 0.1212(5) 0.7965(4) 0.151(4) Uani 1 1 d .
C35 C 0.2203(7) 0.0509(5) 0.7099(3) 0.066(3) Uani 1 1 d .
F8 F -0.3255(9) -0.1617(6) 0.7021(4) 0.200(6) Uani 1 1 d .
F5 F -0.1987(8) -0.1105(7) 0.7159(4) 0.199(6) Uani 1 1 d .
C34 C 0.0119(10) 0.2639(6) 0.7639(4) 0.092(4) Uani 1 1 d .
H34A H 0.0461 0.3037 0.7614 0.138 Uiso 1 1 calc R
H34B H 0.0277 0.2440 0.7913 0.138 Uiso 1 1 calc R
H34C H -0.0564 0.2718 0.7627 0.138 Uiso 1 1 calc R
B1 B 0.0068(17) 0.1125(7) 0.8279(6) 0.104(6) Uani 1 1 d .
B2 B -0.2709(16) -0.1410(10) 0.7293(7) 0.112(6) Uani 1 1 d U
C32 C -0.0045(14) -0.0402(7) 0.7708(4) 0.134(7) Uani 1 1 d .
H32A H -0.0370 -0.0179 0.7941 0.201 Uiso 1 1 calc R
H32B H 0.0611 -0.0485 0.7792 0.201 Uiso 1 1 calc R
H32C H -0.0369 -0.0799 0.7652 0.201 Uiso 1 1 calc R
C30 C -0.2520(12) 0.1937(8) 0.7175(9) 0.228(14) Uani 1 1 d .
H30A H -0.2375 0.1933 0.7482 0.342 Uiso 1 1 calc R
H30B H -0.3116 0.1713 0.7124 0.342 Uiso 1 1 calc R
H30C H -0.2581 0.2371 0.7076 0.342 Uiso 1 1 calc R
C36 C 0.2716(15) 0.0242(10) 0.7452(8) 0.248(15) Uani 1 1 d .
H36A H 0.3088 0.0569 0.7593 0.372 Uiso 1 1 calc R
H36B H 0.3140 -0.0087 0.7346 0.372 Uiso 1 1 calc R
H36C H 0.2269 0.0060 0.7658 0.372 Uiso 1 1 calc R
F3 F -0.0222(8) 0.0644(4) 0.8525(3) 0.178(6) Uani 1 1 d .
F2 F 0.0117(8) 0.1658(4) 0.8489(3) 0.142(4) Uani 1 1 d .
F7 F -0.2375(11) -0.1853(6) 0.7578(3) 0.209(6) Uani 1 1 d .
F6 F -0.3148(10) -0.1085(7) 0.7649(5) 0.230(6) Uani 1 1 d .

loop_
_atom_site_aniso_label
_atom_site_aniso_U_11
_atom_site_aniso_U_22
_atom_site_aniso_U_33
_atom_site_aniso_U_23
_atom_site_aniso_U_13
_atom_site_aniso_U_12
Rh2 0.0449(4) 0.0283(4) 0.0327(4) -0.0014(3) 0.0033(3) -0.0079(3)
Rh1 0.0435(4) 0.0266(4) 0.0371(4) 0.0000(3) 0.0088(3) -0.0075(3)
N4 0.032(3) 0.024(3) 0.035(3) 0.004(3) 0.002(3) -0.008(3)
N11 0.049(4) 0.027(3) 0.040(4) -0.002(3) 0.016(3) -0.004(3)
N2 0.034(4) 0.026(4) 0.043(4) -0.003(3) 0.006(3) -0.003(3)
N12 0.047(4) 0.035(4) 0.033(4) -0.006(3) -0.003(3) 0.001(3)
N3 0.039(4) 0.023(3) 0.039(4) -0.001(3) 0.005(3) -0.001(3)
N5 0.033(3) 0.021(3) 0.039(4) 0.005(3) -0.005(3) 0.000(3)
N1 0.031(3) 0.022(3) 0.050(4) 0.000(3) 0.004(3) -0.007(3)
N6 0.030(3) 0.024(3) 0.034(3) 0.002(3) 0.000(3) 0.002(3)
C18 0.052(5) 0.028(4) 0.034(4) -0.002(3) -0.001(4) -0.010(4)
C19 0.032(4) 0.022(4) 0.040(4) 0.002(3) -0.006(3) -0.001(3)
C22 0.040(4) 0.017(4) 0.032(4) -0.001(3) 0.004(3) -0.001(3)
C21 0.043(5) 0.024(4) 0.061(6) 0.013(4) -0.004(4) -0.004(4)
C8 0.039(4) 0.019(4) 0.041(5) 0.000(3) -0.005(4) 0.002(3)
C17 0.053(5) 0.035(5) 0.045(5) -0.007(4) -0.012(4) 0.002(4)
C9 0.050(5) 0.034(5) 0.043(5) 0.000(4) 0.007(4) 0.000(4)
C20 0.045(5) 0.017(4) 0.044(5) 0.002(3) 0.006(4) 0.001(3)
C16 0.033(4) 0.030(4) 0.054(5) 0.005(4) -0.012(4) 0.000(4)
C24 0.043(5) 0.035(5) 0.071(7) -0.012(4) 0.014(5) -0.013(4)
C5 0.031(4) 0.022(4) 0.058(5) 0.003(4) 0.002(4) -0.005(3)
C23 0.038(5) 0.025(4) 0.044(5) -0.004(3) 0.000(4) -0.004(3)
C6 0.037(4) 0.032(4) 0.036(4) 0.001(3) 0.007(4) 0.005(4)
C7 0.046(5) 0.025(4) 0.050(5) -0.002(4) -0.002(4) 0.000(4)
C10 0.073(6) 0.032(5) 0.051(5) -0.014(4) -0.001(5) 0.000(4)
N7 0.052(5) 0.045(4) 0.070(5) -0.015(4) 0.025(4) -0.013(4)
C39 0.039(5) 0.040(5) 0.037(5) -0.001(4) -0.002(4) -0.002(4)
N10 0.061(5) 0.043(4) 0.044(4) 0.005(4) -0.008(4) -0.008(4)
N8 0.077(6) 0.045(4) 0.041(4) 0.001(4) 0.008(4) -0.015(4)
N9 0.051(4) 0.040(4) 0.044(4) 0.000(3) 0.007(3) -0.008(3)
C2 0.037(5) 0.032(5) 0.081(7) -0.004(4) -0.008(5) 0.000(4)
C37 0.056(6) 0.029(4) 0.049(5) -0.002(4) 0.010(4) -0.006(4)
C13 0.039(4) 0.027(4) 0.043(5) 0.000(3) 0.002(4) 0.000(3)
C25 0.054(6) 0.022(4) 0.057(6) 0.000(4) 0.022(5) -0.001(4)
C26 0.059(6) 0.030(4) 0.039(5) 0.002(4) 0.010(4) 0.010(4)
C33 0.064(6) 0.048(6) 0.045(5) -0.004(5) 0.011(5) 0.007(5)
C40 0.052(6) 0.067(6) 0.065(6) 0.006(5) -0.003(5) -0.023(5)
C11 0.055(5) 0.026(4) 0.065(6) 0.000(4) 0.000(5) -0.013(4)
C12 0.040(5) 0.030(4) 0.065(6) 0.006(4) 0.011(4) -0.002(4)
C29 0.053(6) 0.073(7) 0.128(11) -0.044(7) 0.043(7) -0.006(6)
C27 0.037(4) 0.027(4) 0.044(5) -0.001(3) 0.005(4) 0.001(3)
C1 0.040(5) 0.036(5) 0.114(9) -0.013(5) -0.017(5) -0.001(4)
C28 0.085(8) 0.050(6) 0.076(7) -0.001(5) 0.042(6) -0.017(5)
C4 0.044(6) 0.028(5) 0.128(9) -0.029(5) -0.013(6) 0.005(4)
C3 0.039(5) 0.030(5) 0.167(12) -0.035(6) -0.025(6) 0.012(4)
C38 0.063(7) 0.066(7) 0.092(8) 0.001(6) 0.015(6) -0.036(6)
C14 0.078(7) 0.032(5) 0.109(9) -0.006(5) 0.004(6) -0.030(5)
C31 0.130(10) 0.040(5) 0.042(6) 0.005(5) -0.005(6) -0.006(6)
F1 0.129(7) 0.110(6) 0.137(7) -0.021(5) 0.069(6) -0.030(5)
C15 0.059(6) 0.026(4) 0.081(7) -0.003(4) -0.014(5) -0.008(4)
F4 0.141(8) 0.139(8) 0.175(10) -0.042(7) -0.004(8) -0.022(7)
C35 0.053(6) 0.073(7) 0.072(7) 0.048(6) -0.031(5) -0.015(5)
F8 0.200(12) 0.170(10) 0.229(13) 0.061(10) -0.107(11) -0.049(9)
F5 0.177(10) 0.271(14) 0.148(9) -0.027(9) 0.062(8) -0.113(10)
C34 0.118(10) 0.086(8) 0.071(8) -0.029(6) 0.016(7) 0.015(8)
B1 0.168(19) 0.057(9) 0.086(11) -0.005(8) 0.040(13) -0.025(11)
B2 0.112(6) 0.112(6) 0.112(6) -0.0001(10) 0.0001(10) 0.0003(10)
C32 0.25(2) 0.088(10) 0.067(8) 0.028(7) -0.010(10) -0.050(12)
C30 0.113(13) 0.116(13) 0.46(4) -0.132(19) 0.147(19) -0.015(11)
C36 0.20(2) 0.22(2) 0.32(3) 0.19(2) -0.17(2) -0.080(18)
F3 0.239(12) 0.085(6) 0.211(11) 0.040(6) 0.166(10) 0.034(7)
F2 0.243(11) 0.071(5) 0.111(6) -0.029(4) -0.033(7) 0.028(6)
F7 0.310(16) 0.209(12) 0.109(7) 0.005(8) 0.002(9) 0.087(13)
F6 0.201(13) 0.233(14) 0.255(16) 0.053(13) 0.076(12) 0.030(12)

loop_
_atom_type_symbol
_atom_type_description
_atom_type_scat_dispersion_real
_atom_type_scat_dispersion_imag
_atom_type_scat_source
C C 0.0033 0.0016 'International Tables Vol C Tables 4.2.6.8 and 6.1.1.4'
H H 0.0000 0.0000 'International Tables Vol C Tables 4.2.6.8 and 6.1.1.4'
B B 0.0013 0.0007 'International Tables Vol C Tables 4.2.6.8 and 6.1.1.4'
N N 0.0061 0.0033 'International Tables Vol C Tables 4.2.6.8 and 6.1.1.4'
F F 0.0171 0.0103 'International Tables Vol C Tables 4.2.6.8 and 6.1.1.4'
Rh Rh -1.1178 0.9187 'International Tables Vol C Tables 4.2.6.8 and 6.1.1.4'

loop_
_geom_angle_atom_site_label_1
_geom_angle_atom_site_label_2
_geom_angle_atom_site_label_3
_geom_angle
N10 Rh2 N6 89.5(3)
N10 Rh2 N3 178.3(3)
N6 Rh2 N3 88.8(2)
N10 Rh2 N9 91.0(3)
N6 Rh2 N9 178.1(3)
N3 Rh2 N9 90.6(3)
N10 Rh2 N12 88.9(3)
N6 Rh2 N12 97.1(2)
N3 Rh2 N12 91.8(2)
N9 Rh2 N12 84.7(2)
N10 Rh2 Rh1 94.7(2)
N6 Rh2 Rh1 83.23(17)
N3 Rh2 Rh1 84.69(18)
N9 Rh2 Rh1 94.93(19)
N12 Rh2 Rh1 176.45(17)
N8 Rh1 N7 90.7(3)
N8 Rh1 N4 91.9(3)
N7 Rh1 N4 177.4(3)
N8 Rh1 N1 178.3(3)
N7 Rh1 N1 88.2(3)
N4 Rh1 N1 89.3(2)
N8 Rh1 N11 88.2(3)
N7 Rh1 N11 83.8(3)
N4 Rh1 N11 96.7(2)
N1 Rh1 N11 92.9(2)
N8 Rh1 Rh2 95.9(2)
N7 Rh1 Rh2 94.3(2)
N4 Rh1 Rh2 85.04(16)
N1 Rh1 Rh2 82.91(17)
N11 Rh1 Rh2 175.47(17)
N5 N4 C19 111.7(6)
N5 N4 Rh1 120.4(4)
C19 N4 Rh1 125.5(5)
C37 N11 Rh1 174.6(7)
N3 N2 N1 114.9(6)
C39 N12 Rh2 170.0(6)
N2 N3 C8 114.5(6)
N2 N3 Rh2 124.5(5)
C8 N3 Rh2 120.8(5)
N6 N5 N4 117.4(6)
N2 N1 C5 113.0(6)
N2 N1 Rh1 124.0(5)
C5 N1 Rh1 117.4(4)
N5 N6 C22 111.9(6)
N5 N6 Rh2 124.8(5)
C22 N6 Rh2 123.2(4)
C19 C18 C17 120.7(7)
C18 C19 C20 118.7(7)
C18 C19 N4 122.0(7)
C20 C19 N4 119.3(7)
C27 C22 C23 120.2(7)
C27 C22 N6 119.5(7)
C23 C22 N6 120.2(7)
C16 C21 C20 121.1(8)
C13 C8 C9 120.0(7)
C13 C8 N3 121.1(6)
C9 C8 N3 118.7(7)
C16 C17 C18 120.5(8)
C10 C9 C8 119.3(8)
C21 C20 C19 120.1(7)
C17 C16 C21 118.8(7)
C17 C16 C15 120.5(8)
C21 C16 C15 120.7(8)
C25 C24 C23 122.4(8)
C4 C5 C6 119.4(8)
C4 C5 N1 121.7(7)
C6 C5 N1 118.4(7)
C24 C23 C22 118.3(8)
C5 C6 C7 120.0(7)
C2 C7 C6 121.1(7)
C9 C10 C11 121.9(8)
C29 N7 Rh1 170.7(8)
N12 C39 C40 178.1(9)
C35 N10 Rh2 175.7(7)
C31 N8 Rh1 177.6(9)
C33 N9 Rh2 175.6(7)
C7 C2 C3 118.0(8)
C7 C2 C1 121.0(8)
C3 C2 C1 120.9(8)
N11 C37 C38 178.1(10)
C8 C13 C12 119.8(7)
C24 C25 C26 118.3(8)
C24 C25 C28 121.4(9)
C26 C25 C28 120.2(9)
C27 C26 C25 120.1(8)
N9 C33 C34 178.9(11)
C10 C11 C12 117.7(7)
C10 C11 C14 121.3(8)
C12 C11 C14 121.0(8)
C13 C12 C11 121.1(8)
N7 C29 C30 173.9(14)
C22 C27 C26 120.6(8)
C5 C4 C3 119.9(8)
C4 C3 C2 121.4(8)
N8 C31 C32 172.5(14)
N10 C35 C36 166.0(17)
F2 B1 F1 116.4(17)
F2 B1 F3 113.0(14)
F1 B1 F3 110.2(15)
F2 B1 F4 105.7(16)
F1 B1 F4 104.1(13)
F3 B1 F4 106.4(17)
F8 B2 F5 117(2)
F8 B2 F7 114.4(19)
F5 B2 F7 106.6(19)
F8 B2 F6 116(2)
F5 B2 F6 110.4(18)
F7 B2 F6 88.9(15)

loop_
_geom_bond_atom_site_label_1
_geom_bond_atom_site_label_2
_geom_bond_distance
Rh2 N10 1.996(7)
Rh2 N6 2.010(6)
Rh2 N3 2.018(6)
Rh2 N9 2.025(7)
Rh2 N12 2.202(7)
Rh2 Rh1 2.5134(9)
Rh1 N8 2.003(8)
Rh1 N7 2.006(8)
Rh1 N4 2.024(6)
Rh1 N1 2.025(6)
Rh1 N11 2.225(7)
N4 N5 1.304(8)
N4 C19 1.437(9)
N11 C37 1.130(10)
N2 N3 1.291(8)
N2 N1 1.312(8)
N12 C39 1.132(10)
N3 C8 1.440(9)
N5 N6 1.295(8)
N1 C5 1.438(10)
N6 C22 1.426(9)
C18 C19 1.384(11)
C18 C17 1.397(11)
C19 C20 1.392(10)
C22 C27 1.367(10)
C22 C23 1.397(10)
C21 C16 1.381(12)
C21 C20 1.390(10)
C8 C13 1.372(10)
C8 C9 1.389(11)
C17 C16 1.380(11)
C9 C10 1.378(11)
C16 C15 1.516(11)
C24 C25 1.375(13)
C24 C23 1.381(11)
C5 C4 1.358(11)
C5 C6 1.378(10)
C6 C7 1.383(11)
C7 C2 1.353(11)
C10 C11 1.382(13)
N7 C29 1.106(11)
C39 C40 1.447(12)
N10 C35 1.127(10)
N8 C31 1.124(11)
N9 C33 1.133(10)
C2 C3 1.385(12)
C2 C1 1.505(12)
C37 C38 1.448(13)
C13 C12 1.388(11)
C25 C26 1.392(12)
C25 C28 1.516(11)
C26 C27 1.386(11)
C33 C34 1.477(13)
C11 C12 1.389(12)
C11 C14 1.516(11)
C29 C30 1.456(16)
C4 C3 1.373(13)
C31 C32 1.490(14)
F1 B1 1.32(2)
F4 B1 1.40(2)
C35 C36 1.436(17)
F8 B2 1.23(2)
F5 B2 1.28(2)
B1 F2 1.314(17)
B1 F3 1.345(16)
B2 F7 1.38(2)
B2 F6 1.45(2)
